data_1503396
loop_
_publ_author_name
'Tian, Xiao-Hong'
'Chen, Chuan-Feng'

_publ_section_title
;
 Synthesis, structures, and conformational characteristics of
 triptycene-derived calix[5]arenes.
;
_journal_issue 3
_journal_name_full 'Organic letters'
_journal_page_first 524
_journal_page_last 527
_journal_paper_doi 10.1021/ol902758g
_journal_volume 12
_journal_year 2010
_chemical_formula_sum 'C57.5 H63 Cl2.5 O5'
_chemical_formula_weight 922.70
_chemical_name_systematic
; 
 ? 
;
_space_group_IT_number 2
_symmetry_cell_setting triclinic
_symmetry_space_group_name_Hall '-P 1'
_symmetry_space_group_name_H-M 'P -1'
_atom_sites_solution_hydrogens geom
_atom_sites_solution_primary direct
_atom_sites_solution_secondary difmap
_audit_creation_method SHELXL-97
_cell_angle_alpha 86.16(3)
_cell_angle_beta 87.59(3)
_cell_angle_gamma 64.59(3)
_cell_formula_units_Z 2
_cell_length_a 11.632(2)
_cell_length_b 11.974(2)
_cell_length_c 20.206(4)
_cell_measurement_reflns_used 5434
_cell_measurement_temperature 113(2)
_cell_measurement_theta_max 27.480
_cell_measurement_theta_min 1.884
_cell_volume 2536.1(10)
_computing_cell_refinement crystalclear
_computing_data_collection crystalclear
_computing_data_reduction crystalclear
_computing_molecular_graphics 'Bruker SHELXTL'
_computing_publication_material 'Bruker SHELXTL'
_computing_structure_refinement 'SHELXL-97 (Sheldrick, 1997)'
_computing_structure_solution 'SHELXS-97 (Sheldrick, 1990)'
_diffrn_ambient_temperature 113(2)
_diffrn_measured_fraction_theta_full 0.989
_diffrn_measured_fraction_theta_max 0.989
_diffrn_measurement_device_type 'rigaku saturn'
_diffrn_measurement_method '\w scans'
_diffrn_radiation_monochromator confocal
_diffrn_radiation_source 'rotating anode'
_diffrn_radiation_type MoK\a
_diffrn_radiation_wavelength 0.71073
_diffrn_reflns_av_R_equivalents 0.0653
_diffrn_reflns_av_sigmaI/netI 0.1036
_diffrn_reflns_limit_h_max 13
_diffrn_reflns_limit_h_min -13
_diffrn_reflns_limit_k_max 9
_diffrn_reflns_limit_k_min -14
_diffrn_reflns_limit_l_max 23
_diffrn_reflns_limit_l_min -24
_diffrn_reflns_number 17139
_diffrn_reflns_theta_full 25.02
_diffrn_reflns_theta_max 25.02
_diffrn_reflns_theta_min 1.89
_diffrn_standards_decay_% 0
_diffrn_standards_interval_count 0
_diffrn_standards_interval_time 0
_diffrn_standards_number 0
_exptl_absorpt_coefficient_mu 0.202
_exptl_absorpt_correction_T_max 0.9801
_exptl_absorpt_correction_T_min 0.9684
_exptl_absorpt_correction_type multi-scan
_exptl_absorpt_process_details crystalclear
_exptl_crystal_colour Colorless
_exptl_crystal_density_diffrn 1.208
_exptl_crystal_density_method 'not measured'
_exptl_crystal_description plate
_exptl_crystal_F_000 981
_exptl_crystal_size_max 0.16
_exptl_crystal_size_mid 0.14
_exptl_crystal_size_min 0.10
_refine_diff_density_max 0.924
_refine_diff_density_min -0.616
_refine_diff_density_rms 0.076
_refine_ls_extinction_method none
_refine_ls_goodness_of_fit_ref 1.027
_refine_ls_hydrogen_treatment mixed
_refine_ls_matrix_type full
_refine_ls_number_parameters 667
_refine_ls_number_reflns 8841
_refine_ls_number_restraints 109
_refine_ls_restrained_S_all 1.079
_refine_ls_R_factor_all 0.1117
_refine_ls_R_factor_gt 0.0760
_refine_ls_shift/su_max 0.000
_refine_ls_shift/su_mean 0.000
_refine_ls_structure_factor_coef Fsqd
_refine_ls_weighting_details 'calc w=1/[\s^2^(Fo^2^)+(0.1431P)^2^+0.2822P] where P=(Fo^2^+2Fc^2^)/3'
_refine_ls_weighting_scheme calc
_refine_ls_wR_factor_gt 0.2129
_refine_ls_wR_factor_ref 0.2410
_reflns_number_gt 5617
_reflns_number_total 8841
_reflns_threshold_expression >2sigma(I)
_cod_data_source_file ol902758g_si_002.cif
_cod_data_source_block r81128a
_cod_depositor_comments
;
The following automatic conversions were performed:

'_symmetry_cell_setting' value 'Triclinic' changed to 'triclinic'
according to /home/saulius/struct/CIF-dictionaries/cif_core.dic
dictionary named 'cif_core.dic' version 2.4.2 from
2011-04-26.

'_exptl_absorpt_correction_type' value 'MULTI-SCAN'
changed to 'multi-scan' according to
/home/saulius/struct/CIF-dictionaries/cif_core.dic dictionary named
'cif_core.dic' version 2.4.2 from 2011-04-26.

Automatic conversion script
Id: cif_fix_values 1715 2011-07-08 13:25:40Z adriana 
;
_cod_original_cell_volume 2536.3(9)
_cod_original_sg_symbol_H-M P-1
_cod_original_formula_sum 'C57.50 H63 Cl2.50 O5'
_cod_database_code 1503396

loop_
_symmetry_equiv_pos_as_xyz
'x, y, z'
'-x, -y, -z'

loop_
_atom_site_label
_atom_site_type_symbol
_atom_site_fract_x
_atom_site_fract_y
_atom_site_fract_z
_atom_site_U_iso_or_equiv
_atom_site_adp_type
_atom_site_occupancy
_atom_site_symmetry_multiplicity
_atom_site_calc_flag
_atom_site_refinement_flags
_atom_site_disorder_assembly
_atom_site_disorder_group
O1 O 0.9294(3) 0.1800(2) 0.12430(11) 0.0348(6) Uani 1 1 d . . .
H1 H 0.9178 0.2477 0.1068 0.052 Uiso 1 1 calc R . .
O2 O 0.6777(3) 0.1874(2) 0.16404(11) 0.0336(6) Uani 1 1 d . . .
H2 H 0.7492 0.1837 0.1576 0.050 Uiso 1 1 calc R . .
O3 O 0.3603(3) 0.4279(2) 0.12679(10) 0.0302(6) Uani 1 1 d . . .
H3 H 0.3896 0.4730 0.1080 0.045 Uiso 1 1 calc R . .
O4 O 0.4338(2) 0.6009(2) 0.06537(10) 0.0241(6) Uani 1 1 d . . .
O5 O 0.8614(2) 0.4066(2) 0.06472(10) 0.0251(6) Uani 1 1 d . . .
C1 C 0.9839(3) 0.1656(3) 0.18492(16) 0.0274(8) Uani 1 1 d . . .
C2 C 1.0470(3) 0.2353(3) 0.20317(16) 0.0276(8) Uani 1 1 d . . .
C3 C 1.0894(4) 0.2206(4) 0.26712(17) 0.0330(9) Uani 1 1 d . . .
H3A H 1.1293 0.2685 0.2794 0.040 Uiso 1 1 calc R . .
C4 C 1.0746(4) 0.1357(4) 0.31489(18) 0.0389(10) Uani 1 1 d . A .
C5 C 1.0193(4) 0.0633(4) 0.29324(17) 0.0357(9) Uani 1 1 d . . .
H5 H 1.0112 0.0042 0.3229 0.043 Uiso 1 1 calc R . .
C6 C 0.9756(3) 0.0747(3) 0.22942(17) 0.0303(8) Uani 1 1 d . . .
C7 C 1.1189(5) 0.1203(5) 0.3863(2) 0.0582(14) Uani 1 1 d D . .
C8 C 1.1845(8) 0.1978(8) 0.4004(3) 0.057(2) Uani 0.714(10) 1 d PDU A 1
H8A H 1.1241 0.2832 0.3997 0.069 Uiso 0.714(10) 1 calc PR A 1
H8B H 1.2496 0.1873 0.3674 0.069 Uiso 0.714(10) 1 calc PR A 1
H8C H 1.2225 0.1733 0.4434 0.069 Uiso 0.714(10) 1 calc PR A 1
C9 C 1.2253(8) -0.0202(7) 0.3964(4) 0.069(2) Uani 0.714(10) 1 d PDU A 1
H9A H 1.2916 -0.0354 0.3635 0.083 Uiso 0.714(10) 1 calc PR A 1
H9B H 1.1871 -0.0761 0.3919 0.083 Uiso 0.714(10) 1 calc PR A 1
H9C H 1.2608 -0.0329 0.4398 0.083 Uiso 0.714(10) 1 calc PR A 1
C10 C 1.0134(9) 0.1353(10) 0.4350(4) 0.057(2) Uani 0.714(10) 1 d PDU A 1
H10A H 1.0462 0.1179 0.4791 0.068 Uiso 0.714(10) 1 calc PR A 1
H10B H 0.9778 0.0789 0.4261 0.068 Uiso 0.714(10) 1 calc PR A 1
H10C H 0.9485 0.2187 0.4309 0.068 Uiso 0.714(10) 1 calc PR A 1
C8' C 1.064(3) 0.2630(15) 0.4062(11) 0.098(8) Uani 0.286(10) 1 d PDU A 2
H8'1 H 1.1002 0.2666 0.4474 0.118 Uiso 0.286(10) 1 calc PR A 2
H8'2 H 0.9730 0.2966 0.4110 0.118 Uiso 0.286(10) 1 calc PR A 2
H8'3 H 1.0861 0.3103 0.3720 0.118 Uiso 0.286(10) 1 calc PR A 2
C9' C 1.2532(16) 0.101(3) 0.3922(10) 0.081(7) Uani 0.286(10) 1 d PDU A 2
H9'1 H 1.2674 0.1625 0.3642 0.097 Uiso 0.286(10) 1 calc PR A 2
H9'2 H 1.3094 0.0202 0.3787 0.097 Uiso 0.286(10) 1 calc PR A 2
H9'3 H 1.2695 0.1092 0.4374 0.097 Uiso 0.286(10) 1 calc PR A 2
C10' C 1.041(2) 0.081(2) 0.4356(12) 0.057(7) Uani 0.286(10) 1 d PDU A 2
H10D H 1.0527 0.1016 0.4792 0.068 Uiso 0.286(10) 1 calc PR A 2
H10E H 1.0686 -0.0068 0.4349 0.068 Uiso 0.286(10) 1 calc PR A 2
H10F H 0.9530 0.1230 0.4243 0.068 Uiso 0.286(10) 1 calc PR A 2
C11 C 0.9195(4) -0.0104(4) 0.20840(18) 0.0348(9) Uani 1 1 d . . .
H11A H 0.9106 -0.0010 0.1606 0.042 Uiso 1 1 calc R . .
H11B H 0.9790 -0.0954 0.2194 0.042 Uiso 1 1 calc R . .
C12 C 0.7920(4) 0.0119(3) 0.23973(15) 0.0265(8) Uani 1 1 d . . .
C13 C 0.7865(4) -0.0669(3) 0.29269(15) 0.0261(8) Uani 1 1 d . . .
H13 H 0.8621 -0.1287 0.3092 0.031 Uiso 1 1 calc R . .
C14 C 0.6717(3) -0.0564(3) 0.32179(14) 0.0247(8) Uani 1 1 d . . .
C15 C 0.5613(4) 0.0373(3) 0.29554(15) 0.0253(8) Uani 1 1 d . . .
H15 H 0.4834 0.0454 0.3136 0.030 Uiso 1 1 calc R . .
C16 C 0.5615(3) 0.1205(3) 0.24312(14) 0.0250(8) Uani 1 1 d . . .
C17 C 0.6800(4) 0.1064(3) 0.21638(14) 0.0260(8) Uani 1 1 d . . .
C18 C 0.6664(4) -0.1468(3) 0.37774(15) 0.0305(8) Uani 1 1 d . . .
C19 C 0.7977(5) -0.2380(4) 0.40087(19) 0.0492(11) Uani 1 1 d . . .
H19A H 0.8439 -0.2873 0.3648 0.074 Uiso 1 1 calc R . .
H19B H 0.7894 -0.2908 0.4368 0.074 Uiso 1 1 calc R . .
H19C H 0.8427 -0.1934 0.4156 0.074 Uiso 1 1 calc R . .
C20 C 0.5972(5) -0.2198(4) 0.35388(19) 0.0503(12) Uani 1 1 d . . .
H20A H 0.5116 -0.1637 0.3422 0.075 Uiso 1 1 calc R . .
H20B H 0.5953 -0.2777 0.3887 0.075 Uiso 1 1 calc R . .
H20C H 0.6411 -0.2638 0.3158 0.075 Uiso 1 1 calc R . .
C21 C 0.5938(5) -0.0732(4) 0.43702(17) 0.0457(11) Uani 1 1 d . . .
H21A H 0.6374 -0.0276 0.4522 0.069 Uiso 1 1 calc R . .
H21B H 0.5890 -0.1291 0.4722 0.069 Uiso 1 1 calc R . .
H21C H 0.5093 -0.0166 0.4238 0.069 Uiso 1 1 calc R . .
C22 C 0.4398(4) 0.2152(3) 0.21335(17) 0.0307(8) Uani 1 1 d . . .
H22A H 0.3751 0.1847 0.2210 0.037 Uiso 1 1 calc R . .
H22B H 0.4529 0.2208 0.1657 0.037 Uiso 1 1 calc R . .
C23 C 0.3873(3) 0.3453(3) 0.23818(16) 0.0268(8) Uani 1 1 d . . .
C24 C 0.3738(4) 0.3646(3) 0.30586(16) 0.0294(8) Uani 1 1 d . . .
H24 H 0.4018 0.2962 0.3358 0.035 Uiso 1 1 calc R . .
C25 C 0.3201(4) 0.4827(3) 0.33044(16) 0.0319(9) Uani 1 1 d . . .
C26 C 0.2758(3) 0.5825(3) 0.28407(16) 0.0281(8) Uani 1 1 d . . .
H26 H 0.2362 0.6622 0.2991 0.034 Uiso 1 1 calc R . .
C27 C 0.2885(3) 0.5675(3) 0.21602(15) 0.0233(7) Uani 1 1 d . . .
C28 C 0.3456(3) 0.4485(3) 0.19364(15) 0.0233(7) Uani 1 1 d . . .
C29 C 0.3050(4) 0.5064(4) 0.40535(17) 0.0410(10) Uani 1 1 d . . .
C30 C 0.3696(6) 0.3882(4) 0.44776(19) 0.0591(14) Uani 1 1 d . . .
H30A H 0.3309 0.3336 0.4408 0.089 Uiso 1 1 calc R . .
H30B H 0.3608 0.4071 0.4937 0.089 Uiso 1 1 calc R . .
H30C H 0.4583 0.3488 0.4358 0.089 Uiso 1 1 calc R . .
C31 C 0.1630(6) 0.5662(6) 0.4230(2) 0.0741(16) Uani 1 1 d . . .
H31A H 0.1226 0.6444 0.3985 0.111 Uiso 1 1 calc R . .
H31B H 0.1522 0.5791 0.4697 0.111 Uiso 1 1 calc R . .
H31C H 0.1252 0.5128 0.4120 0.111 Uiso 1 1 calc R . .
C32 C 0.3660(6) 0.5930(5) 0.4202(2) 0.0618(15) Uani 1 1 d . . .
H32A H 0.4561 0.5522 0.4119 0.093 Uiso 1 1 calc R . .
H32B H 0.3504 0.6136 0.4658 0.093 Uiso 1 1 calc R . .
H32C H 0.3297 0.6673 0.3921 0.093 Uiso 1 1 calc R . .
C33 C 0.2423(3) 0.6819(3) 0.16866(15) 0.0260(8) Uani 1 1 d . . .
H33A H 0.2220 0.6613 0.1264 0.031 Uiso 1 1 calc R . .
H33B H 0.1653 0.7457 0.1866 0.031 Uiso 1 1 calc R . .
C34 C 0.3426(3) 0.7308(3) 0.15799(15) 0.0241(8) Uani 1 1 d . . .
C35 C 0.3470(4) 0.8173(3) 0.19924(15) 0.0273(8) Uani 1 1 d . . .
H35 H 0.2819 0.8523 0.2303 0.033 Uiso 1 1 calc R . .
C36 C 0.4467(4) 0.8527(3) 0.19519(14) 0.0256(8) Uani 1 1 d . . .
H36 H 0.4472 0.9118 0.2227 0.031 Uiso 1 1 calc R . .
C37 C 0.5446(4) 0.7997(3) 0.15016(14) 0.0243(8) Uani 1 1 d . . .
C38 C 0.4397(3) 0.6831(3) 0.11021(14) 0.0225(7) Uani 1 1 d . . .
C39 C 0.5409(3) 0.7141(3) 0.10695(14) 0.0231(8) Uani 1 1 d . . .
C40 C 0.3836(4) 0.6622(3) 0.00196(15) 0.0304(8) Uani 1 1 d . . .
H40A H 0.2998 0.7269 0.0083 0.046 Uiso 1 1 calc R . .
H40B H 0.3795 0.6033 -0.0267 0.046 Uiso 1 1 calc R . .
H40C H 0.4382 0.6971 -0.0178 0.046 Uiso 1 1 calc R . .
C41 C 0.6632(4) 0.8231(3) 0.13972(15) 0.0263(8) Uani 1 1 d . . .
H41 H 0.6659 0.8829 0.1697 0.032 Uiso 1 1 calc R . .
C42 C 0.6649(3) 0.8644(3) 0.06642(15) 0.0240(8) Uani 1 1 d . . .
C43 C 0.6687(3) 0.9713(3) 0.04148(16) 0.0263(8) Uani 1 1 d . . .
H43 H 0.6691 1.0293 0.0698 0.032 Uiso 1 1 calc R . .
C44 C 0.6719(4) 0.9927(3) -0.02778(17) 0.0290(8) Uani 1 1 d . . .
H44 H 0.6741 1.0655 -0.0454 0.035 Uiso 1 1 calc R . .
C45 C 0.6719(3) 0.9059(3) -0.06983(16) 0.0279(8) Uani 1 1 d . . .
H45 H 0.6753 0.9202 -0.1155 0.033 Uiso 1 1 calc R . .
C46 C 0.6669(3) 0.7977(3) -0.04404(15) 0.0233(7) Uani 1 1 d . . .
H46 H 0.6664 0.7396 -0.0722 0.028 Uiso 1 1 calc R . .
C47 C 0.6627(3) 0.7776(3) 0.02365(15) 0.0227(7) Uani 1 1 d . . .
C48 C 0.6570(3) 0.6642(3) 0.06050(14) 0.0216(7) Uani 1 1 d . . .
H48 H 0.6546 0.6041 0.0306 0.026 Uiso 1 1 calc R . .
C49 C 0.7721(3) 0.6109(3) 0.10497(14) 0.0228(8) Uani 1 1 d . . .
C50 C 0.8676(3) 0.4931(3) 0.10655(15) 0.0238(8) Uani 1 1 d . . .
C51 C 0.9689(3) 0.4551(3) 0.15007(15) 0.0260(8) Uani 1 1 d . . .
C52 C 0.9711(4) 0.5420(3) 0.19219(16) 0.0310(8) Uani 1 1 d . . .
H52 H 1.0377 0.5188 0.2218 0.037 Uiso 1 1 calc R . .
C53 C 0.8764(4) 0.6618(3) 0.19084(16) 0.0299(8) Uani 1 1 d . . .
H53 H 0.8802 0.7188 0.2188 0.036 Uiso 1 1 calc R . .
C54 C 0.7763(3) 0.6964(3) 0.14786(15) 0.0251(8) Uani 1 1 d . . .
C55 C 0.9061(4) 0.4160(4) -0.00241(16) 0.0367(10) Uani 1 1 d . . .
H55A H 0.8631 0.4999 -0.0200 0.055 Uiso 1 1 calc R . .
H55B H 0.8887 0.3622 -0.0294 0.055 Uiso 1 1 calc R . .
H55C H 0.9961 0.3922 -0.0023 0.055 Uiso 1 1 calc R . .
C56 C 1.0715(4) 0.3251(3) 0.15321(16) 0.0280(8) Uani 1 1 d . . .
H56A H 1.1508 0.3273 0.1643 0.034 Uiso 1 1 calc R . .
H56B H 1.0825 0.2928 0.1095 0.034 Uiso 1 1 calc R . .
Cl1 Cl 0.6429(7) 0.4848(5) 0.2371(3) 0.0574(12) Uani 0.50 1 d PDU B 1
Cl2 Cl 0.7246(5) 0.4129(4) 0.37051(17) 0.1130(19) Uani 0.50 1 d PDU B 1
Cl1' Cl 0.6611(18) 0.4986(12) 0.2472(8) 0.085(4) Uani 0.25 1 d PDU B 2
Cl2' Cl 0.6988(8) 0.3492(11) 0.3742(3) 0.117(3) Uani 0.25 1 d PDU B 2
C57 C 0.7058(6) 0.3600(4) 0.2930(2) 0.0754(16) Uani 1 1 d D . .
H57A H 0.7914 0.3070 0.2799 0.091 Uiso 1 1 d R B .
H57B H 0.6554 0.3146 0.2908 0.091 Uiso 1 1 d R . .
Cl3 Cl -0.0017(3) 0.8799(3) 1.03950(12) 0.0625(7) Uani 0.50 1 d P . .
Cl4 Cl -0.0718(3) 1.0991(3) 0.95188(13) 0.0650(7) Uani 0.50 1 d P . .
C58 C 0.0467(8) 0.9903(9) 1.0008(4) 0.048(2) Uani 0.50 1 d P . .
H58A H 0.1208 0.9486 0.9736 0.057 Uiso 0.50 1 d PR . .
H58B H 0.0687 1.0311 1.0340 0.057 Uiso 0.50 1 d PR . .

loop_
_atom_site_aniso_label
_atom_site_aniso_U_11
_atom_site_aniso_U_22
_atom_site_aniso_U_33
_atom_site_aniso_U_23
_atom_site_aniso_U_13
_atom_site_aniso_U_12
O1 0.0499(18) 0.0297(15) 0.0293(13) 0.0019(10) -0.0083(12) -0.0210(14)
O2 0.0460(18) 0.0318(15) 0.0285(12) 0.0061(10) -0.0033(12) -0.0227(14)
O3 0.0438(17) 0.0304(15) 0.0214(11) -0.0011(10) 0.0006(11) -0.0207(13)
O4 0.0326(15) 0.0252(13) 0.0176(10) -0.0034(9) 0.0002(10) -0.0150(12)
O5 0.0333(15) 0.0270(13) 0.0204(11) -0.0042(9) 0.0008(10) -0.0176(12)
C1 0.025(2) 0.027(2) 0.0249(16) -0.0018(14) -0.0003(15) -0.0055(16)
C2 0.021(2) 0.027(2) 0.0311(17) -0.0005(14) 0.0032(15) -0.0083(17)
C3 0.028(2) 0.044(2) 0.0295(18) -0.0038(16) 0.0006(16) -0.0183(19)
C4 0.034(2) 0.056(3) 0.0306(19) 0.0047(17) -0.0019(17) -0.023(2)
C5 0.033(2) 0.042(2) 0.0289(18) 0.0079(16) 0.0018(16) -0.015(2)
C6 0.026(2) 0.027(2) 0.0355(19) -0.0045(15) 0.0072(16) -0.0086(17)
C7 0.065(4) 0.093(4) 0.033(2) 0.012(2) -0.011(2) -0.051(3)
C8 0.070(5) 0.078(5) 0.033(3) 0.010(3) -0.022(3) -0.040(5)
C9 0.064(5) 0.064(5) 0.067(4) 0.013(3) -0.037(4) -0.015(4)
C10 0.075(6) 0.074(6) 0.031(3) 0.000(4) -0.004(4) -0.042(5)
C8' 0.099(11) 0.121(11) 0.075(10) 0.012(8) -0.015(8) -0.048(9)
C9' 0.071(10) 0.091(11) 0.063(9) 0.011(8) -0.010(7) -0.021(8)
C10' 0.069(10) 0.058(11) 0.038(8) 0.014(8) 0.004(7) -0.025(8)
C11 0.040(2) 0.032(2) 0.0329(18) -0.0059(15) 0.0110(17) -0.0163(19)
C12 0.032(2) 0.0242(19) 0.0250(16) -0.0067(14) 0.0026(15) -0.0133(18)
C13 0.032(2) 0.0226(19) 0.0207(15) -0.0054(13) -0.0015(14) -0.0080(17)
C14 0.032(2) 0.0256(19) 0.0166(14) -0.0024(13) -0.0011(14) -0.0117(17)
C15 0.030(2) 0.0258(19) 0.0203(15) -0.0031(13) 0.0016(14) -0.0122(17)
C16 0.034(2) 0.0245(19) 0.0187(15) -0.0019(13) -0.0068(14) -0.0142(17)
C17 0.041(2) 0.0250(19) 0.0168(15) -0.0020(13) 0.0002(15) -0.0191(19)
C18 0.039(2) 0.033(2) 0.0169(15) 0.0031(14) -0.0018(15) -0.0137(19)
C19 0.055(3) 0.049(3) 0.033(2) 0.0122(18) 0.000(2) -0.014(2)
C20 0.074(4) 0.050(3) 0.037(2) 0.0117(19) -0.006(2) -0.038(3)
C21 0.055(3) 0.053(3) 0.0229(18) 0.0038(17) 0.0023(19) -0.018(2)
C22 0.036(2) 0.028(2) 0.0302(18) 0.0000(15) -0.0074(16) -0.0156(19)
C23 0.029(2) 0.0253(19) 0.0311(17) 0.0003(14) -0.0039(15) -0.0164(17)
C24 0.037(2) 0.031(2) 0.0230(16) 0.0065(14) -0.0041(15) -0.0176(19)
C25 0.040(2) 0.035(2) 0.0265(17) 0.0001(15) 0.0025(16) -0.023(2)
C26 0.031(2) 0.0265(19) 0.0278(17) -0.0046(14) 0.0078(15) -0.0134(17)
C27 0.024(2) 0.0227(18) 0.0260(16) 0.0012(13) 0.0021(14) -0.0133(16)
C28 0.025(2) 0.0283(19) 0.0198(15) -0.0015(13) -0.0010(14) -0.0146(17)
C29 0.060(3) 0.041(2) 0.0237(18) -0.0024(16) 0.0056(18) -0.024(2)
C30 0.106(5) 0.053(3) 0.0239(19) 0.0056(18) -0.007(2) -0.040(3)
C31 0.088(4) 0.091(4) 0.037(2) -0.019(2) 0.028(3) -0.033(4)
C32 0.110(5) 0.060(3) 0.028(2) -0.0053(19) -0.005(2) -0.049(3)
C33 0.028(2) 0.0236(19) 0.0250(16) -0.0010(13) 0.0012(15) -0.0101(17)
C34 0.029(2) 0.0205(18) 0.0208(15) 0.0025(13) -0.0025(14) -0.0089(16)
C35 0.039(2) 0.0218(19) 0.0173(15) 0.0018(13) 0.0027(15) -0.0095(17)
C36 0.038(2) 0.0223(18) 0.0174(15) -0.0034(13) 0.0006(14) -0.0131(17)
C37 0.035(2) 0.0188(18) 0.0185(15) 0.0015(12) -0.0036(14) -0.0111(16)
C38 0.034(2) 0.0206(18) 0.0149(14) 0.0003(12) -0.0019(14) -0.0136(17)
C39 0.031(2) 0.0212(18) 0.0158(14) 0.0017(12) -0.0020(14) -0.0098(17)
C40 0.039(2) 0.033(2) 0.0208(16) -0.0022(14) -0.0054(15) -0.0165(19)
C41 0.036(2) 0.0241(19) 0.0234(16) -0.0044(13) -0.0011(15) -0.0170(18)
C42 0.024(2) 0.0254(19) 0.0230(16) -0.0039(13) 0.0012(14) -0.0100(16)
C43 0.025(2) 0.0246(19) 0.0313(17) -0.0061(14) 0.0034(15) -0.0129(17)
C44 0.031(2) 0.0214(19) 0.0346(18) 0.0024(14) 0.0015(16) -0.0119(17)
C45 0.028(2) 0.031(2) 0.0234(16) 0.0014(14) -0.0013(15) -0.0109(17)
C46 0.025(2) 0.0219(18) 0.0246(16) -0.0031(13) 0.0015(14) -0.0117(16)
C47 0.021(2) 0.0239(19) 0.0238(16) -0.0020(13) 0.0002(14) -0.0106(16)
C48 0.029(2) 0.0219(18) 0.0164(14) -0.0023(12) -0.0013(14) -0.0127(16)
C49 0.028(2) 0.0279(19) 0.0179(14) -0.0004(13) -0.0007(14) -0.0172(17)
C50 0.029(2) 0.0257(19) 0.0206(15) -0.0045(13) 0.0025(14) -0.0154(17)
C51 0.029(2) 0.0272(19) 0.0233(16) -0.0007(13) 0.0020(15) -0.0137(17)
C52 0.034(2) 0.034(2) 0.0272(17) -0.0011(15) -0.0067(16) -0.0160(19)
C53 0.036(2) 0.033(2) 0.0274(17) -0.0056(15) -0.0044(16) -0.0201(19)
C54 0.031(2) 0.0260(19) 0.0223(15) -0.0013(13) -0.0006(15) -0.0166(17)
C55 0.046(3) 0.052(3) 0.0236(17) -0.0124(16) 0.0070(17) -0.031(2)
C56 0.026(2) 0.032(2) 0.0277(17) -0.0023(14) 0.0001(15) -0.0142(17)
Cl1 0.067(2) 0.063(3) 0.0527(17) 0.0250(17) -0.0231(15) -0.039(2)
Cl2 0.147(4) 0.075(2) 0.0404(17) -0.0237(16) -0.031(2) 0.030(2)
Cl1' 0.121(9) 0.051(4) 0.095(7) 0.023(4) -0.008(5) -0.052(5)
Cl2' 0.052(4) 0.178(7) 0.046(3) 0.039(4) 0.017(3) 0.015(5)
C57 0.092(5) 0.061(4) 0.064(3) -0.013(3) 0.009(3) -0.024(3)
Cl3 0.075(2) 0.0630(18) 0.0460(13) -0.0075(11) 0.0056(13) -0.0259(16)
Cl4 0.064(2) 0.0548(17) 0.0594(15) -0.0020(12) 0.0103(14) -0.0110(15)
C58 0.042(6) 0.049(5) 0.040(4) -0.008(4) -0.006(5) -0.007(6)

loop_
_atom_type_symbol
_atom_type_description
_atom_type_scat_dispersion_real
_atom_type_scat_dispersion_imag
_atom_type_scat_source
C C 0.0033 0.0016 'International Tables Vol C Tables 4.2.6.8 and 6.1.1.4'
H H 0.0000 0.0000 'International Tables Vol C Tables 4.2.6.8 and 6.1.1.4'
O O 0.0106 0.0060 'International Tables Vol C Tables 4.2.6.8 and 6.1.1.4'
Cl Cl 0.1484 0.1585 'International Tables Vol C Tables 4.2.6.8 and 6.1.1.4'

loop_
_geom_angle_atom_site_label_1
_geom_angle_atom_site_label_2
_geom_angle_atom_site_label_3
_geom_angle
_geom_angle_site_symmetry_1
_geom_angle_site_symmetry_3
C1 O1 H1 109.5 . .
C17 O2 H2 109.5 . .
C28 O3 H3 109.5 . .
C38 O4 C40 112.3(2) . .
C50 O5 C55 114.1(2) . .
O1 C1 C6 116.6(3) . .
O1 C1 C2 123.5(3) . .
C6 C1 C2 119.9(3) . .
C3 C2 C1 118.8(3) . .
C3 C2 C56 119.8(3) . .
C1 C2 C56 121.4(3) . .
C2 C3 C4 122.7(3) . .
C2 C3 H3A 118.7 . .
C4 C3 H3A 118.7 . .
C5 C4 C3 116.3(3) . .
C5 C4 C7 120.6(3) . .
C3 C4 C7 123.1(3) . .
C4 C5 C6 123.0(3) . .
C4 C5 H5 118.5 . .
C6 C5 H5 118.5 . .
C5 C6 C1 119.1(3) . .
C5 C6 C11 120.2(3) . .
C1 C6 C11 120.8(3) . .
C8 C7 C9' 43.8(10) . .
C8 C7 C10 112.2(6) . .
C9' C7 C10 134.3(9) . .
C8 C7 C10' 125.2(12) . .
C9' C7 C10' 127.8(14) . .
C10 C7 C10' 22.6(10) . .
C8 C7 C4 114.1(4) . .
C9' C7 C4 113.9(9) . .
C10 C7 C4 111.6(5) . .
C10' C7 C4 114.1(12) . .
C8 C7 C9 104.9(6) . .
C9' C7 C9 62.8(12) . .
C10 C7 C9 107.1(6) . .
C10' C7 C9 85.1(11) . .
C4 C7 C9 106.3(4) . .
C8 C7 C8' 48.7(10) . .
C9' C7 C8' 92.4(15) . .
C10 C7 C8' 75.4(10) . .
C10' C7 C8' 97.1(13) . .
C4 C7 C8' 101.6(9) . .
C9 C7 C8' 148.4(10) . .
C7 C8 H8A 109.5 . .
C7 C8 H8B 109.5 . .
C7 C8 H8C 109.5 . .
C7 C9 H9A 109.5 . .
C7 C9 H9B 109.5 . .
C7 C9 H9C 109.5 . .
C7 C10 H10A 109.5 . .
C7 C10 H10B 109.5 . .
C7 C10 H10C 109.5 . .
C7 C8' H8'1 109.5 . .
C7 C8' H8'2 109.5 . .
H8'1 C8' H8'2 109.5 . .
C7 C8' H8'3 109.5 . .
H8'1 C8' H8'3 109.5 . .
H8'2 C8' H8'3 109.5 . .
C7 C9' H9'1 109.5 . .
C7 C9' H9'2 109.5 . .
H9'1 C9' H9'2 109.5 . .
C7 C9' H9'3 109.5 . .
H9'1 C9' H9'3 109.5 . .
H9'2 C9' H9'3 109.5 . .
C7 C10' H10D 109.5 . .
C7 C10' H10E 109.5 . .
H10D C10' H10E 109.5 . .
C7 C10' H10F 109.5 . .
H10D C10' H10F 109.5 . .
H10E C10' H10F 109.5 . .
C12 C11 C6 114.8(3) . .
C12 C11 H11A 108.6 . .
C6 C11 H11A 108.6 . .
C12 C11 H11B 108.6 . .
C6 C11 H11B 108.6 . .
H11A C11 H11B 107.5 . .
C17 C12 C13 119.1(3) . .
C17 C12 C11 121.8(3) . .
C13 C12 C11 119.1(3) . .
C14 C13 C12 122.4(3) . .
C14 C13 H13 118.8 . .
C12 C13 H13 118.8 . .
C15 C14 C13 116.7(3) . .
C15 C14 C18 121.3(3) . .
C13 C14 C18 122.0(3) . .
C14 C15 C16 123.3(3) . .
C14 C15 H15 118.4 . .
C16 C15 H15 118.4 . .
C17 C16 C15 117.5(3) . .
C17 C16 C22 120.9(3) . .
C15 C16 C22 121.5(3) . .
O2 C17 C12 122.5(3) . .
O2 C17 C16 116.5(3) . .
C12 C17 C16 121.0(3) . .
C19 C18 C20 108.5(3) . .
C19 C18 C14 112.5(3) . .
C20 C18 C14 109.5(3) . .
C19 C18 C21 108.0(3) . .
C20 C18 C21 109.4(3) . .
C14 C18 C21 108.8(3) . .
C18 C19 H19A 109.5 . .
C18 C19 H19B 109.5 . .
H19A C19 H19B 109.5 . .
C18 C19 H19C 109.5 . .
H19A C19 H19C 109.5 . .
H19B C19 H19C 109.5 . .
C18 C20 H20A 109.5 . .
C18 C20 H20B 109.5 . .
H20A C20 H20B 109.5 . .
C18 C20 H20C 109.5 . .
H20A C20 H20C 109.5 . .
H20B C20 H20C 109.5 . .
C18 C21 H21A 109.5 . .
C18 C21 H21B 109.5 . .
H21A C21 H21B 109.5 . .
C18 C21 H21C 109.5 . .
H21A C21 H21C 109.5 . .
H21B C21 H21C 109.5 . .
C16 C22 C23 117.3(3) . .
C16 C22 H22A 108.0 . .
C23 C22 H22A 108.0 . .
C16 C22 H22B 108.0 . .
C23 C22 H22B 108.0 . .
H22A C22 H22B 107.2 . .
C24 C23 C28 118.3(3) . .
C24 C23 C22 120.9(3) . .
C28 C23 C22 120.7(3) . .
C23 C24 C25 122.5(3) . .
C23 C24 H24 118.7 . .
C25 C24 H24 118.7 . .
C26 C25 C24 116.9(3) . .
C26 C25 C29 119.7(3) . .
C24 C25 C29 123.4(3) . .
C25 C26 C27 122.5(3) . .
C25 C26 H26 118.8 . .
C27 C26 H26 118.8 . .
C28 C27 C26 118.8(3) . .
C28 C27 C33 122.1(3) . .
C26 C27 C33 119.1(3) . .
O3 C28 C27 121.4(3) . .
O3 C28 C23 117.6(3) . .
C27 C28 C23 120.9(3) . .
C30 C29 C31 109.1(4) . .
C30 C29 C32 107.8(4) . .
C31 C29 C32 110.1(4) . .
C30 C29 C25 112.0(3) . .
C31 C29 C25 108.5(3) . .
C32 C29 C25 109.3(3) . .
C29 C30 H30A 109.5 . .
C29 C30 H30B 109.5 . .
H30A C30 H30B 109.5 . .
C29 C30 H30C 109.5 . .
H30A C30 H30C 109.5 . .
H30B C30 H30C 109.5 . .
C29 C31 H31A 109.5 . .
C29 C31 H31B 109.5 . .
H31A C31 H31B 109.5 . .
C29 C31 H31C 109.5 . .
H31A C31 H31C 109.5 . .
H31B C31 H31C 109.5 . .
C29 C32 H32A 109.5 . .
C29 C32 H32B 109.5 . .
H32A C32 H32B 109.5 . .
C29 C32 H32C 109.5 . .
H32A C32 H32C 109.5 . .
H32B C32 H32C 109.5 . .
C34 C33 C27 111.1(3) . .
C34 C33 H33A 109.4 . .
C27 C33 H33A 109.4 . .
C34 C33 H33B 109.4 . .
C27 C33 H33B 109.4 . .
H33A C33 H33B 108.0 . .
C35 C34 C38 117.9(3) . .
C35 C34 C33 120.7(3) . .
C38 C34 C33 121.2(3) . .
C34 C35 C36 121.5(3) . .
C34 C35 H35 119.2 . .
C36 C35 H35 119.2 . .
C37 C36 C35 119.5(3) . .
C37 C36 H36 120.2 . .
C35 C36 H36 120.2 . .
C36 C37 C39 120.0(3) . .
C36 C37 C41 127.3(3) . .
C39 C37 C41 112.7(3) . .
C39 C38 C34 121.3(3) . .
C39 C38 O4 119.6(3) . .
C34 C38 O4 119.1(3) . .
C38 C39 C37 119.7(3) . .
C38 C39 C48 127.3(3) . .
C37 C39 C48 113.1(3) . .
O4 C40 H40A 109.5 . .
O4 C40 H40B 109.5 . .
H40A C40 H40B 109.5 . .
O4 C40 H40C 109.5 . .
H40A C40 H40C 109.5 . .
H40B C40 H40C 109.5 . .
C37 C41 C54 105.9(3) . .
C37 C41 C42 106.2(3) . .
C54 C41 C42 105.5(3) . .
C37 C41 H41 112.9 . .
C54 C41 H41 112.9 . .
C42 C41 H41 112.9 . .
C43 C42 C47 120.4(3) . .
C43 C42 C41 126.9(3) . .
C47 C42 C41 112.6(3) . .
C42 C43 C44 119.0(3) . .
C42 C43 H43 120.5 . .
C44 C43 H43 120.5 . .
C45 C44 C43 120.4(3) . .
C45 C44 H44 119.8 . .
C43 C44 H44 119.8 . .
C44 C45 C46 120.3(3) . .
C44 C45 H45 119.9 . .
C46 C45 H45 119.9 . .
C47 C46 C45 119.2(3) . .
C47 C46 H46 120.4 . .
C45 C46 H46 120.4 . .
C46 C47 C42 120.7(3) . .
C46 C47 C48 126.2(3) . .
C42 C47 C48 113.1(3) . .
C49 C48 C39 105.9(2) . .
C49 C48 C47 105.3(2) . .
C39 C48 C47 106.1(3) . .
C49 C48 H48 113.0 . .
C39 C48 H48 113.0 . .
C47 C48 H48 113.0 . .
C50 C49 C54 119.4(3) . .
C50 C49 C48 127.3(3) . .
C54 C49 C48 113.3(3) . .
C49 C50 C51 121.8(3) . .
C49 C50 O5 119.3(3) . .
C51 C50 O5 118.8(3) . .
C50 C51 C52 117.7(3) . .
C50 C51 C56 121.9(3) . .
C52 C51 C56 120.4(3) . .
C53 C52 C51 121.3(3) . .
C53 C52 H52 119.3 . .
C51 C52 H52 119.3 . .
C54 C53 C52 119.7(3) . .
C54 C53 H53 120.1 . .
C52 C53 H53 120.1 . .
C53 C54 C49 120.0(3) . .
C53 C54 C41 127.3(3) . .
C49 C54 C41 112.8(3) . .
O5 C55 H55A 109.5 . .
O5 C55 H55B 109.5 . .
H55A C55 H55B 109.5 . .
O5 C55 H55C 109.5 . .
H55A C55 H55C 109.5 . .
H55B C55 H55C 109.5 . .
C51 C56 C2 115.2(3) . .
C51 C56 H56A 108.5 . .
C2 C56 H56A 108.5 . .
C51 C56 H56B 108.5 . .
C2 C56 H56B 108.5 . .
H56A C56 H56B 107.5 . .
Cl2' C57 Cl1 131.7(6) . .
Cl2' C57 Cl1' 123.6(8) . .
Cl1 C57 Cl1' 13.0(6) . .
Cl2' C57 Cl2 31.2(4) . .
Cl1 C57 Cl2 108.9(4) . .
Cl1' C57 Cl2 97.6(6) . .
Cl2' C57 H57A 107.2 . .
Cl1 C57 H57A 109.7 . .
Cl1' C57 H57A 107.5 . .
Cl2 C57 H57A 103.6 . .
Cl2' C57 H57B 90.2 . .
Cl1 C57 H57B 106.6 . .
Cl1' C57 H57B 118.8 . .
Cl2 C57 H57B 119.8 . .
H57A C57 H57B 107.9 . .
Cl4 Cl3 C58 79.7(4) 2_577 2_577
Cl4 Cl3 C58 48.0(3) 2_577 .
C58 Cl3 C58 34.4(5) 2_577 .
Cl3 Cl4 C58 97.4(5) 2_577 2_577
Cl3 Cl4 C58 64.9(4) 2_577 .
C58 Cl4 C58 35.7(6) 2_577 .
C58 C58 Cl4 94.1(12) 2_577 2_577
C58 C58 Cl3 82.8(11) 2_577 2_577
Cl4 C58 Cl3 164.7(7) 2_577 2_577
C58 C58 Cl4 50.2(9) 2_577 .
Cl4 C58 Cl4 144.3(6) 2_577 .
Cl3 C58 Cl4 35.3(2) 2_577 .
C58 C58 Cl3 62.8(10) 2_577 .
Cl4 C58 Cl3 34.6(3) 2_577 .
Cl3 C58 Cl3 145.6(5) 2_577 .
Cl4 C58 Cl3 111.5(4) . .
C58 C58 H58A 136.2 2_577 .
Cl4 C58 H58A 97.3 2_577 .
Cl3 C58 H58A 95.3 2_577 .
Cl4 C58 H58A 109.0 . .
Cl3 C58 H58A 109.2 . .
C58 C58 H58B 115.1 2_577 .
Cl4 C58 H58B 83.7 2_577 .
Cl3 C58 H58B 84.0 2_577 .
Cl4 C58 H58B 109.4 . .
Cl3 C58 H58B 109.6 . .
H58A C58 H58B 108.2 . .

loop_
_geom_bond_atom_site_label_1
_geom_bond_atom_site_label_2
_geom_bond_distance
_geom_bond_site_symmetry_2
O1 C1 1.369(4) .
O1 H1 0.8200 .
O2 C17 1.379(4) .
O2 H2 0.8200 .
O3 C28 1.380(4) .
O3 H3 0.8200 .
O4 C38 1.406(3) .
O4 C40 1.446(4) .
O5 C50 1.408(3) .
O5 C55 1.447(4) .
C1 C6 1.398(5) .
C1 C2 1.400(5) .
C2 C3 1.375(5) .
C2 C56 1.533(4) .
C3 C4 1.415(5) .
C3 H3A 0.9300 .
C4 C5 1.381(5) .
C4 C7 1.525(5) .
C5 C6 1.383(5) .
C5 H5 0.9300 .
C6 C11 1.516(5) .
C7 C8 1.479(7) .
C7 C9' 1.488(14) .
C7 C10 1.497(8) .
C7 C10' 1.503(14) .
C7 C9 1.610(8) .
C7 C8' 1.620(15) .
C8 H8A 0.9600 .
C8 H8B 0.9600 .
C8 H8C 0.9600 .
C9 H9A 0.9600 .
C9 H9B 0.9600 .
C9 H9C 0.9600 .
C10 H10A 0.9600 .
C10 H10B 0.9600 .
C10 H10C 0.9600 .
C8' H8'1 0.9600 .
C8' H8'2 0.9600 .
C8' H8'3 0.9600 .
C9' H9'1 0.9600 .
C9' H9'2 0.9600 .
C9' H9'3 0.9600 .
C10' H10D 0.9600 .
C10' H10E 0.9600 .
C10' H10F 0.9600 .
C11 C12 1.509(5) .
C11 H11A 0.9700 .
C11 H11B 0.9700 .
C12 C17 1.384(5) .
C12 C13 1.397(5) .
C13 C14 1.394(5) .
C13 H13 0.9300 .
C14 C15 1.389(5) .
C14 C18 1.531(4) .
C15 C16 1.405(4) .
C15 H15 0.9300 .
C16 C17 1.404(5) .
C16 C22 1.502(5) .
C18 C19 1.518(6) .
C18 C20 1.529(5) .
C18 C21 1.531(5) .
C19 H19A 0.9600 .
C19 H19B 0.9600 .
C19 H19C 0.9600 .
C20 H20A 0.9600 .
C20 H20B 0.9600 .
C20 H20C 0.9600 .
C21 H21A 0.9600 .
C21 H21B 0.9600 .
C21 H21C 0.9600 .
C22 C23 1.521(5) .
C22 H22A 0.9700 .
C22 H22B 0.9700 .
C23 C24 1.393(4) .
C23 C28 1.395(5) .
C24 C25 1.395(5) .
C24 H24 0.9300 .
C25 C26 1.390(5) .
C25 C29 1.547(5) .
C26 C27 1.392(4) .
C26 H26 0.9300 .
C27 C28 1.387(5) .
C27 C33 1.522(5) .
C29 C30 1.511(6) .
C29 C31 1.529(7) .
C29 C32 1.537(6) .
C30 H30A 0.9600 .
C30 H30B 0.9600 .
C30 H30C 0.9600 .
C31 H31A 0.9600 .
C31 H31B 0.9600 .
C31 H31C 0.9600 .
C32 H32A 0.9600 .
C32 H32B 0.9600 .
C32 H32C 0.9600 .
C33 C34 1.517(4) .
C33 H33A 0.9700 .
C33 H33B 0.9700 .
C34 C35 1.391(4) .
C34 C38 1.400(5) .
C35 C36 1.393(5) .
C35 H35 0.9300 .
C36 C37 1.378(5) .
C36 H36 0.9300 .
C37 C39 1.405(4) .
C37 C41 1.526(5) .
C38 C39 1.376(5) .
C39 C48 1.530(5) .
C40 H40A 0.9600 .
C40 H40B 0.9600 .
C40 H40C 0.9600 .
C41 C54 1.527(5) .
C41 C42 1.532(4) .
C41 H41 0.9800 .
C42 C43 1.362(5) .
C42 C47 1.404(4) .
C43 C44 1.408(5) .
C43 H43 0.9300 .
C44 C45 1.386(4) .
C44 H44 0.9300 .
C45 C46 1.387(5) .
C45 H45 0.9300 .
C46 C47 1.375(4) .
C46 H46 0.9300 .
C47 C48 1.530(4) .
C48 C49 1.516(5) .
C48 H48 0.9800 .
C49 C50 1.370(5) .
C49 C54 1.403(4) .
C50 C51 1.394(5) .
C51 C52 1.397(4) .
C51 C56 1.501(5) .
C52 C53 1.383(5) .
C52 H52 0.9300 .
C53 C54 1.380(5) .
C53 H53 0.9300 .
C55 H55A 0.9600 .
C55 H55B 0.9600 .
C55 H55C 0.9600 .
C56 H56A 0.9700 .
C56 H56B 0.9700 .
Cl1 C57 1.718(7) .
Cl2 C57 1.784(5) .
Cl1' C57 1.725(10) .
Cl2' C57 1.639(7) .
C57 H57A 0.9599 .
C57 H57B 0.9599 .
Cl3 Cl4 1.013(3) 2_577
Cl3 C58 1.587(10) 2_577
Cl3 C58 1.771(10) .
Cl4 Cl3 1.013(3) 2_577
Cl4 C58 1.328(10) 2_577
Cl4 C58 1.725(10) .
C58 C58 1.009(16) 2_577
C58 Cl4 1.328(10) 2_577
C58 Cl3 1.587(10) 2_577
C58 H58A 0.9599 .
C58 H58B 0.9599 .

loop_
_geom_torsion_atom_site_label_1
_geom_torsion_atom_site_label_2
_geom_torsion_atom_site_label_3
_geom_torsion_atom_site_label_4
_geom_torsion
_geom_torsion_site_symmetry_1
_geom_torsion_site_symmetry_4
O1 C1 C2 C3 174.8(3) . .
C6 C1 C2 C3 -6.1(5) . .
O1 C1 C2 C56 -6.3(6) . .
C6 C1 C2 C56 172.9(3) . .
C1 C2 C3 C4 1.6(6) . .
C56 C2 C3 C4 -177.3(4) . .
C2 C3 C4 C5 2.6(6) . .
C2 C3 C4 C7 -178.8(4) . .
C3 C4 C5 C6 -2.4(6) . .
C7 C4 C5 C6 178.9(4) . .
C4 C5 C6 C1 -1.9(6) . .
C4 C5 C6 C11 178.2(4) . .
O1 C1 C6 C5 -174.6(3) . .
C2 C1 C6 C5 6.2(5) . .
O1 C1 C6 C11 5.4(5) . .
C2 C1 C6 C11 -173.9(3) . .
C5 C4 C7 C8 175.7(6) . .
C3 C4 C7 C8 -2.8(8) . .
C5 C4 C7 C9' 127.6(13) . .
C3 C4 C7 C9' -51.0(14) . .
C5 C4 C7 C10 -55.8(7) . .
C3 C4 C7 C10 125.7(6) . .
C5 C4 C7 C10' -31.3(12) . .
C3 C4 C7 C10' 150.2(11) . .
C5 C4 C7 C9 60.6(6) . .
C3 C4 C7 C9 -117.9(5) . .
C5 C4 C7 C8' -134.6(11) . .
C3 C4 C7 C8' 46.9(11) . .
C5 C6 C11 C12 70.0(5) . .
C1 C6 C11 C12 -110.0(4) . .
C6 C11 C12 C17 80.1(4) . .
C6 C11 C12 C13 -101.5(4) . .
C17 C12 C13 C14 2.0(5) . .
C11 C12 C13 C14 -176.4(3) . .
C12 C13 C14 C15 -0.1(4) . .
C12 C13 C14 C18 177.2(3) . .
C13 C14 C15 C16 -1.1(4) . .
C18 C14 C15 C16 -178.4(3) . .
C14 C15 C16 C17 0.3(4) . .
C14 C15 C16 C22 176.0(3) . .
C13 C12 C17 O2 -179.5(3) . .
C11 C12 C17 O2 -1.2(5) . .
C13 C12 C17 C16 -2.9(4) . .
C11 C12 C17 C16 175.5(3) . .
C15 C16 C17 O2 178.6(2) . .
C22 C16 C17 O2 2.9(4) . .
C15 C16 C17 C12 1.8(4) . .
C22 C16 C17 C12 -174.0(3) . .
C15 C14 C18 C19 -177.5(3) . .
C13 C14 C18 C19 5.3(4) . .
C15 C14 C18 C20 61.8(4) . .
C13 C14 C18 C20 -115.4(4) . .
C15 C14 C18 C21 -57.8(4) . .
C13 C14 C18 C21 125.0(3) . .
C17 C16 C22 C23 -87.4(4) . .
C15 C16 C22 C23 97.0(4) . .
C16 C22 C23 C24 -49.8(5) . .
C16 C22 C23 C28 133.4(3) . .
C28 C23 C24 C25 0.3(5) . .
C22 C23 C24 C25 -176.6(3) . .
C23 C24 C25 C26 2.0(5) . .
C23 C24 C25 C29 -179.6(3) . .
C24 C25 C26 C27 -2.7(5) . .
C29 C25 C26 C27 178.8(3) . .
C25 C26 C27 C28 1.1(5) . .
C25 C26 C27 C33 -177.5(3) . .
C26 C27 C28 O3 179.6(3) . .
C33 C27 C28 O3 -1.8(5) . .
C26 C27 C28 C23 1.4(5) . .
C33 C27 C28 C23 179.9(3) . .
C24 C23 C28 O3 179.6(3) . .
C22 C23 C28 O3 -3.4(5) . .
C24 C23 C28 C27 -2.1(5) . .
C22 C23 C28 C27 174.9(3) . .
C26 C25 C29 C30 -174.5(4) . .
C24 C25 C29 C30 7.1(5) . .
C26 C25 C29 C31 65.0(5) . .
C24 C25 C29 C31 -113.4(4) . .
C26 C25 C29 C32 -55.2(5) . .
C24 C25 C29 C32 126.5(4) . .
C28 C27 C33 C34 -94.5(4) . .
C26 C27 C33 C34 84.0(4) . .
C27 C33 C34 C35 -89.4(4) . .
C27 C33 C34 C38 85.1(4) . .
C38 C34 C35 C36 -2.2(5) . .
C33 C34 C35 C36 172.5(3) . .
C34 C35 C36 C37 -1.1(5) . .
C35 C36 C37 C39 2.5(5) . .
C35 C36 C37 C41 -178.0(3) . .
C35 C34 C38 C39 4.4(5) . .
C33 C34 C38 C39 -170.4(3) . .
C35 C34 C38 O4 -176.4(3) . .
C33 C34 C38 O4 8.8(5) . .
C40 O4 C38 C39 -82.0(4) . .
C40 O4 C38 C34 98.7(3) . .
C34 C38 C39 C37 -3.1(5) . .
O4 C38 C39 C37 177.7(3) . .
C34 C38 C39 C48 176.3(3) . .
O4 C38 C39 C48 -2.9(5) . .
C36 C37 C39 C38 -0.4(5) . .
C41 C37 C39 C38 -180.0(3) . .
C36 C37 C39 C48 -179.9(3) . .
C41 C37 C39 C48 0.6(4) . .
C36 C37 C41 C54 124.3(4) . .
C39 C37 C41 C54 -56.2(3) . .
C36 C37 C41 C42 -123.8(4) . .
C39 C37 C41 C42 55.7(4) . .
C37 C41 C42 C43 123.6(4) . .
C54 C41 C42 C43 -124.2(4) . .
C37 C41 C42 C47 -56.6(4) . .
C54 C41 C42 C47 55.5(4) . .
C47 C42 C43 C44 -0.8(5) . .
C41 C42 C43 C44 178.9(3) . .
C42 C43 C44 C45 -0.3(5) . .
C43 C44 C45 C46 0.9(5) . .
C44 C45 C46 C47 -0.4(5) . .
C45 C46 C47 C42 -0.7(5) . .
C45 C46 C47 C48 -180.0(3) . .
C43 C42 C47 C46 1.3(5) . .
C41 C42 C47 C46 -178.4(3) . .
C43 C42 C47 C48 -179.3(3) . .
C41 C42 C47 C48 0.9(4) . .
C38 C39 C48 C49 -123.9(3) . .
C37 C39 C48 C49 55.4(3) . .
C38 C39 C48 C47 124.5(3) . .
C37 C39 C48 C47 -56.1(3) . .
C46 C47 C48 C49 122.4(3) . .
C42 C47 C48 C49 -56.9(4) . .
C46 C47 C48 C39 -125.6(3) . .
C42 C47 C48 C39 55.1(4) . .
C39 C48 C49 C50 124.5(3) . .
C47 C48 C49 C50 -123.4(3) . .
C39 C48 C49 C54 -55.9(3) . .
C47 C48 C49 C54 56.2(3) . .
C54 C49 C50 C51 0.5(5) . .
C48 C49 C50 C51 -179.9(3) . .
C54 C49 C50 O5 178.3(3) . .
C48 C49 C50 O5 -2.1(5) . .
C55 O5 C50 C49 82.1(4) . .
C55 O5 C50 C51 -100.0(4) . .
C49 C50 C51 C52 -0.6(5) . .
O5 C50 C51 C52 -178.5(3) . .
C49 C50 C51 C56 178.2(3) . .
O5 C50 C51 C56 0.4(4) . .
C50 C51 C52 C53 -0.1(5) . .
C56 C51 C52 C53 -179.0(3) . .
C51 C52 C53 C54 1.0(5) . .
C52 C53 C54 C49 -1.2(5) . .
C52 C53 C54 C41 179.4(3) . .
C50 C49 C54 C53 0.4(5) . .
C48 C49 C54 C53 -179.2(3) . .
C50 C49 C54 C41 179.9(3) . .
C48 C49 C54 C41 0.3(4) . .
C37 C41 C54 C53 -124.6(3) . .
C42 C41 C54 C53 123.0(3) . .
C37 C41 C54 C49 56.0(3) . .
C42 C41 C54 C49 -56.4(3) . .
C50 C51 C56 C2 -90.7(4) . .
C52 C51 C56 C2 88.1(4) . .
C3 C2 C56 C51 -90.7(4) . .
C1 C2 C56 C51 90.4(4) . .
Cl3 Cl4 C58 C58 153.4(12) 2_577 2_577
Cl3 Cl4 C58 Cl4 153.4(12) 2_577 2_577
C58 Cl4 C58 Cl4 0.000(2) 2_577 2_577
C58 Cl4 C58 Cl3 -153.4(12) 2_577 2_577
Cl3 Cl4 C58 Cl3 167.9(6) 2_577 .
C58 Cl4 C58 Cl3 14.4(7) 2_577 .
Cl4 Cl3 C58 C58 -152.7(12) 2_577 2_577
C58 Cl3 C58 Cl4 152.7(12) 2_577 2_577
Cl4 Cl3 C58 Cl3 -152.7(12) 2_577 2_577
C58 Cl3 C58 Cl3 0.000(1) 2_577 2_577
Cl4 Cl3 C58 Cl4 -165.2(7) 2_577 .
C58 Cl3 C58 Cl4 -12.4(6) 2_577 .
